data_1567150
loop_
_publ_author_name
'Jain, Anant Kumar'
'Gau, Michael R.'
'Carroll, Patrick J.'
'Goldberg, Karen I.'

_publ_section_title
;
 The underappreciated influence of ancillary halide on metal-ligand proton
 tautomerism.
;
_journal_issue 26
_journal_name_full 'Chemical science'
_journal_page_first 7837
_journal_page_last 7845
_journal_paper_doi 10.1039/d2sc00279e
_journal_volume 13
_journal_year 2022
_chemical_formula_moiety 'C22 H42 Ir N4 P2, F6 P, 0.5(C6 H12 O2)'
_chemical_formula_sum 'C25 H48 F6 Ir N4 O P3'
_chemical_formula_weight 819.78
_space_group_crystal_system triclinic
_space_group_IT_number 2
_space_group_name_Hall '-P 1'
_space_group_name_H-M_alt 'P -1'
_atom_sites_solution_hydrogens geom
_atom_sites_solution_primary dual
_audit_creation_date 2020-03-10
_audit_creation_method
;
Olex2 1.2
(compiled 2018.05.29 svn.r3508 for OlexSys, GUI svn.r5506)
;
_audit_update_record
;
2021-11-23 deposited with the CCDC.	2022-05-23 downloaded from the CCDC.
;
_cell_angle_alpha 77.4270(10)
_cell_angle_beta 82.2190(10)
_cell_angle_gamma 84.3570(10)
_cell_formula_units_Z 4
_cell_length_a 13.2443(2)
_cell_length_b 16.1281(3)
_cell_length_c 16.2491(3)
_cell_measurement_reflns_used 36497
_cell_measurement_temperature 100
_cell_measurement_theta_max 28.2350
_cell_measurement_theta_min 2.5000
_cell_volume 3347.95(10)
_computing_cell_refinement 'CrysAlisPro 1.171.40.69a (Rigaku OD, 2020)'
_computing_data_collection 'CrysAlisPro 1.171.40.69a (Rigaku OD, 2020)'
_computing_data_reduction 'CrysAlisPro 1.171.40.69a (Rigaku OD, 2020)'
_computing_molecular_graphics 'ORTEP-3 (Farrugia, 2012)'
_computing_publication_material 'Olex2 (Dolomanov et al., 2009)'
_computing_structure_refinement 'SHELXL (Sheldrick, 2015)'
_computing_structure_solution 'SHELXT (Sheldrick, 2015)'
_diffrn_ambient_environment N~2~
_diffrn_ambient_temperature 100
_diffrn_detector 'HPC area detector'
_diffrn_detector_area_resol_mean 10.0
_diffrn_detector_type 'Dectris Pilatus3 R 200K'
_diffrn_measured_fraction_theta_full 0.999
_diffrn_measured_fraction_theta_max 0.996
_diffrn_measurement_details
;
List of Runs (angles in degrees, time in seconds):

  # Type    Start    End  Width  t~exp~   \w     \q     \k     \f   Frames
#--------------------------------------------------------------------------
  1  \w     -9.00  83.00   0.50   15.00    --    5.23  37.00  30.00  184
  2  \w    -25.00  29.00   0.50   15.00    --    5.23 -77.00 -90.00  108
  3  \w    -25.00  18.00   0.50   15.00    --   -5.54 -77.00-180.00   86
  4  \w    -25.00  18.00   0.50   15.00    --   -5.54 -77.00-150.00   86
  5  \w    -20.00  74.00   0.50   15.00    --   -5.54  19.00 -30.00  188
  6  \w    -20.00  72.00   0.50   15.00    --   -5.54  37.00-150.00  184
  7  \w    -29.00  25.00   0.50   15.00    --   -5.54  77.00  30.00  108
  8  \w    -29.00  25.00   0.50   15.00    --   -5.54  77.00  90.00  108
  9  \w    -18.00  21.00   0.50   15.00    --    5.23  77.00 150.00   78
 10  \w    -29.00  25.00   0.50   15.00    --   -5.54  77.00 120.00  108
 11  \w    -59.00  11.00   0.50   15.00    --   -5.54 -57.00   0.00  140
 12  \w    -25.00  29.00   0.50   15.00    --    5.23 -77.00  30.00  108
 13  \w    -25.00  18.00   0.50   15.00    --   -5.54 -77.00  90.00   86
 14  \w    -59.00  11.00   0.50   15.00    --   -5.54 -57.00 120.00  140
;
_diffrn_measurement_device '\k-geometry diffractometer'
_diffrn_measurement_device_type 'Rigaku XtaLAB Synergy-S'
_diffrn_measurement_method '\w scans'
_diffrn_orient_matrix_type 'CrysAlisPro convention (1999,Acta A55,543-557)'
_diffrn_orient_matrix_UB_11 0.0232172000
_diffrn_orient_matrix_UB_12 0.0388570000
_diffrn_orient_matrix_UB_13 -0.0049195000
_diffrn_orient_matrix_UB_21 0.0209126000
_diffrn_orient_matrix_UB_22 -0.0031520000
_diffrn_orient_matrix_UB_23 -0.0418547000
_diffrn_orient_matrix_UB_31 -0.0442747000
_diffrn_orient_matrix_UB_32 0.0228245000
_diffrn_orient_matrix_UB_33 -0.0158804000
_diffrn_radiation_monochromator mirror
_diffrn_radiation_probe x-ray
_diffrn_radiation_type MoK\a
_diffrn_radiation_wavelength 0.71073
_diffrn_reflns_av_R_equivalents 0.0621
_diffrn_reflns_av_unetI/netI 0.0492
_diffrn_reflns_Laue_measured_fraction_full 0.999
_diffrn_reflns_Laue_measured_fraction_max 0.996
_diffrn_reflns_limit_h_max 17
_diffrn_reflns_limit_h_min -17
_diffrn_reflns_limit_k_max 21
_diffrn_reflns_limit_k_min -21
_diffrn_reflns_limit_l_max 21
_diffrn_reflns_limit_l_min -21
_diffrn_reflns_number 96516
_diffrn_reflns_point_group_measured_fraction_full 0.999
_diffrn_reflns_point_group_measured_fraction_max 0.996
_diffrn_reflns_theta_full 25.242
_diffrn_reflns_theta_max 28.282
_diffrn_reflns_theta_min 2.417
_diffrn_source 'micro-focus sealed X-ray tube'
_diffrn_source_type 'PhotonJet (Mo) X-ray Source'
_exptl_absorpt_coefficient_mu 4.190
_exptl_absorpt_correction_T_max 1.00000
_exptl_absorpt_correction_T_min 0.71532
_exptl_absorpt_correction_type multi-scan
_exptl_absorpt_process_details 'SCALE3 ABSPACK'
_exptl_crystal_colour orange
_exptl_crystal_density_diffrn 1.626
_exptl_crystal_description plate
_exptl_crystal_F_000 1640
_exptl_crystal_size_max 0.31
_exptl_crystal_size_mid 0.19
_exptl_crystal_size_min 0.17
_refine_diff_density_max 5.162
_refine_diff_density_min -1.951
_refine_diff_density_rms 0.268
_refine_ls_extinction_method none
_refine_ls_goodness_of_fit_ref 1.160
_refine_ls_hydrogen_treatment constr
_refine_ls_matrix_type full
_refine_ls_number_parameters 785
_refine_ls_number_reflns 16564
_refine_ls_number_restraints 59
_refine_ls_restrained_S_all 1.160
_refine_ls_R_factor_all 0.0933
_refine_ls_R_factor_gt 0.0649
_refine_ls_shift/su_max 0.001
_refine_ls_shift/su_mean 0.000
_refine_ls_structure_factor_coef Fsqd
_refine_ls_weighting_details 'w=1/[\s^2^(Fo^2^)+(0.0482P)^2^+81.8783P] where P=(Fo^2^+2Fc^2^)/3'
_refine_ls_weighting_scheme calc
_refine_ls_wR_factor_gt 0.1615
_refine_ls_wR_factor_ref 0.1766
_reflns_number_gt 12539
_reflns_number_total 16564
_reflns_threshold_expression 'I > 2\s(I)'
_cod_data_source_file d2sc00279e2.cif
_cod_data_source_block 8034
_cod_depositor_comments 'Adding full bibliography for 1567146--1567153.cif.'
_cod_database_code 1567150
_shelx_shelxl_version_number 2018/3
_diffrn_oxdiff_digest_frames
;
016e6062668a447496d5494422f497552001712c12a
;
_reflns_odcompleteness_completeness 99.93
_reflns_odcompleteness_iscentric 1
_reflns_odcompleteness_theta 27.42
_olex2_submission_special_instructions 'No special instructions were received'
_oxdiff_exptl_absorpt_empirical_details
;
Empirical correction (ABSPACK) includes:
- Absorption correction using spherical harmonics
- Frame scaling
;
_oxdiff_exptl_absorpt_empirical_full_max 1.467
_oxdiff_exptl_absorpt_empirical_full_min 0.795

loop_
_space_group_symop_operation_xyz
'x, y, z'
'-x, -y, -z'

loop_
_atom_site_label
_atom_site_type_symbol
_atom_site_fract_x
_atom_site_fract_y
_atom_site_fract_z
_atom_site_U_iso_or_equiv
_atom_site_adp_type
_atom_site_occupancy
_atom_site_site_symmetry_order
_atom_site_calc_flag
_atom_site_refinement_flags_posn
_atom_site_refinement_flags_adp
_atom_site_refinement_flags_occupancy
_atom_site_disorder_assembly
_atom_site_disorder_group
Ir1 Ir 0.45461(3) 0.50115(2) -0.18977(2) 0.01764(10) Uani 1 1 d . . . . .
P1 P 0.47520(19) 0.37388(16) -0.22653(16) 0.0208(5) Uani 1 1 d . . . . .
P2 P 0.59022(18) 0.58145(16) -0.21763(16) 0.0203(5) Uani 1 1 d . . . . .
N1 N 0.3179(6) 0.4397(6) -0.1549(5) 0.0242(17) Uani 1 1 d . . . . .
N2 N 0.2643(7) 0.3126(6) -0.1488(5) 0.0276(19) Uani 1 1 d . . . . .
H2 H 0.263135 0.261045 -0.154666 0.033 Uiso 1 1 calc R . . . .
N3 N 0.4145(7) 0.6161(5) -0.1510(6) 0.0247(18) Uani 1 1 d . . . . .
N4 N 0.4787(7) 0.7403(5) -0.1664(6) 0.0282(19) Uani 1 1 d . . . . .
H4 H 0.521125 0.779478 -0.178866 0.034 Uiso 1 1 calc R . . . .
C1 C 0.3430(7) 0.3638(6) -0.1758(6) 0.0211(19) Uani 1 1 d . . . . .
C2 C 0.2201(7) 0.4362(7) -0.1139(6) 0.026(2) Uani 1 1 d . . . . .
H2a H 0.182606 0.480032 -0.092012 0.031 Uiso 1 1 calc R . . . .
C3 C 0.1877(8) 0.3589(8) -0.1106(6) 0.029(2) Uani 1 1 d . . . . .
H3 H 0.123968 0.340378 -0.086463 0.035 Uiso 1 1 calc R . . . .
C4 C 0.5546(9) 0.2852(7) -0.1671(7) 0.031(2) Uani 1 1 d . . . . .
C5 C 0.5466(12) 0.1984(7) -0.1874(9) 0.045(3) Uani 1 1 d . . . . .
H5a H 0.477301 0.182816 -0.173008 0.068 Uiso 1 1 calc GR . . . .
H5b H 0.590667 0.156737 -0.155037 0.068 Uiso 1 1 calc GR . . . .
H5c H 0.566665 0.201066 -0.246857 0.068 Uiso 1 1 calc GR . . . .
C6 C 0.5204(10) 0.2825(7) -0.0714(8) 0.037(3) Uani 1 1 d . . . . .
H6a H 0.518035 0.338908 -0.060557 0.056 Uiso 1 1 calc GR . . . .
H6b H 0.568140 0.245839 -0.038163 0.056 Uiso 1 1 calc GR . . . .
H6c H 0.453767 0.261158 -0.056269 0.056 Uiso 1 1 calc GR . . . .
C7 C 0.6663(9) 0.3085(8) -0.1877(8) 0.038(3) Uani 1 1 d . . . . .
H7a H 0.686956 0.313651 -0.247463 0.057 Uiso 1 1 calc GR . . . .
H7b H 0.709146 0.264701 -0.156516 0.057 Uiso 1 1 calc GR . . . .
H7c H 0.672484 0.361677 -0.172075 0.057 Uiso 1 1 calc GR . . . .
C8 C 0.4678(8) 0.3607(7) -0.3376(6) 0.024(2) Uani 1 1 d . . . . .
C9 C 0.4152(10) 0.4428(7) -0.3833(7) 0.034(3) Uani 1 1 d . . . . .
H9a H 0.348735 0.452135 -0.353678 0.051 Uiso 1 1 calc GR . . . .
H9b H 0.408556 0.438272 -0.440267 0.051 Uiso 1 1 calc GR . . . .
H9c H 0.455320 0.489698 -0.384902 0.051 Uiso 1 1 calc GR . . . .
C10 C 0.4073(9) 0.2862(7) -0.3420(7) 0.030(2) Uani 1 1 d . . . . .
H10a H 0.436288 0.234577 -0.309408 0.045 Uiso 1 1 calc GR . . . .
H10b H 0.410085 0.281126 -0.400016 0.045 Uiso 1 1 calc GR . . . .
H10c H 0.337480 0.296202 -0.319244 0.045 Uiso 1 1 calc GR . . . .
C11 C 0.5764(9) 0.3487(8) -0.3859(8) 0.037(3) Uani 1 1 d . . . . .
H11a H 0.614046 0.397113 -0.387632 0.056 Uiso 1 1 calc GR . . . .
H11b H 0.570466 0.343474 -0.442708 0.056 Uiso 1 1 calc GR . . . .
H11c H 0.611710 0.298115 -0.356985 0.056 Uiso 1 1 calc GR . . . .
C12 C 0.4980(8) 0.6589(7) -0.1770(7) 0.025(2) Uani 1 1 d . . . . .
C13 C 0.3387(8) 0.6721(7) -0.1206(7) 0.026(2) Uani 1 1 d . . . . .
H13 H 0.272621 0.659465 -0.096924 0.031 Uiso 1 1 calc R . . . .
C14 C 0.3794(9) 0.7482(7) -0.1322(7) 0.031(2) Uani 1 1 d . . . . .
H14 H 0.345218 0.797661 -0.118933 0.037 Uiso 1 1 calc R . . . .
C15 C 0.6946(9) 0.5660(7) -0.1468(7) 0.031(2) Uani 1 1 d . . . . .
C16 C 0.7909(8) 0.5182(9) -0.1837(8) 0.039(3) Uani 1 1 d . . . . .
H16a H 0.771864 0.468421 -0.199469 0.059 Uiso 1 1 calc GR . . . .
H16b H 0.837488 0.501628 -0.141626 0.059 Uiso 1 1 calc GR . . . .
H16c H 0.823151 0.554897 -0.232768 0.059 Uiso 1 1 calc GR . . . .
C17 C 0.6507(9) 0.5098(7) -0.0628(7) 0.032(2) Uani 1 1 d . . . . .
H17a H 0.591826 0.539586 -0.038265 0.049 Uiso 1 1 calc GR . . . .
H17b H 0.701548 0.497272 -0.024102 0.049 Uiso 1 1 calc GR . . . .
H17c H 0.631341 0.457702 -0.073489 0.049 Uiso 1 1 calc GR . . . .
C18 C 0.7210(9) 0.6495(8) -0.1273(8) 0.037(3) Uani 1 1 d . . . . .
H18a H 0.742886 0.687719 -0.179341 0.056 Uiso 1 1 calc GR . . . .
H18b H 0.774864 0.638038 -0.091503 0.056 Uiso 1 1 calc GR . . . .
H18c H 0.661697 0.675018 -0.098770 0.056 Uiso 1 1 calc GR . . . .
C19 C 0.6361(8) 0.6337(7) -0.3298(7) 0.029(2) Uani 1 1 d . . . . .
C20 C 0.5386(9) 0.6735(8) -0.3698(7) 0.035(3) Uani 1 1 d . . . . .
H20a H 0.486752 0.633372 -0.354708 0.053 Uiso 1 1 calc GR . . . .
H20b H 0.553804 0.687672 -0.430435 0.053 Uiso 1 1 calc GR . . . .
H20c H 0.514468 0.724092 -0.349030 0.053 Uiso 1 1 calc GR . . . .
C21 C 0.6866(10) 0.5649(8) -0.3759(7) 0.037(3) Uani 1 1 d . . . . .
H21a H 0.750366 0.543690 -0.354456 0.055 Uiso 1 1 calc GR . . . .
H21b H 0.698921 0.588600 -0.435595 0.055 Uiso 1 1 calc GR . . . .
H21c H 0.642531 0.519174 -0.366680 0.055 Uiso 1 1 calc GR . . . .
C22 C 0.7079(10) 0.7042(8) -0.3377(7) 0.037(3) Uani 1 1 d . . . . .
H22a H 0.674361 0.747345 -0.309096 0.056 Uiso 1 1 calc GR . . . .
H22b H 0.725798 0.728839 -0.396605 0.056 Uiso 1 1 calc GR . . . .
H22c H 0.768642 0.680790 -0.312380 0.056 Uiso 1 1 calc GR . . . .
Ir1' Ir 0.96367(3) 0.80202(2) 0.52490(2) 0.01814(10) Uani 1 1 d . . . . .
P1' P 0.98283(19) 0.78126(16) 0.39086(16) 0.0203(5) Uani 1 1 d . . . . .
P2' P 1.09872(19) 0.76807(16) 0.59998(16) 0.0214(5) Uani 1 1 d . . . . .
N1' N 0.8273(6) 0.8391(5) 0.4715(5) 0.0216(16) Uani 1 1 d . . . . .
N2' N 0.7698(7) 0.8525(6) 0.3483(6) 0.0290(19) Uani 1 1 d . . . . .
H2' H 0.766498 0.848959 0.296672 0.035 Uiso 1 1 calc R . . . .
N3' N 0.9245(6) 0.8298(5) 0.6457(5) 0.0215(16) Uani 1 1 d . . . . .
N4' N 0.9922(7) 0.8118(6) 0.7650(5) 0.0269(18) Uani 1 1 d . . . . .
H4' H 1.035550 0.798043 0.801408 0.032 Uiso 1 1 calc R . . . .
C1' C 0.8508(7) 0.8268(6) 0.3918(6) 0.0220(19) Uani 1 1 d . . . . .
C2' C 0.7275(7) 0.8761(6) 0.4785(7) 0.024(2) Uani 1 1 d . . . . .
H2'a H 0.691302 0.891524 0.526711 0.029 Uiso 1 1 calc R . . . .
C3' C 0.6931(8) 0.8853(7) 0.4011(7) 0.029(2) Uani 1 1 d . . . . .
H3' H 0.629532 0.909426 0.386615 0.035 Uiso 1 1 calc R . . . .
C4' C 0.9792(7) 0.6734(6) 0.3640(6) 0.0217(19) Uani 1 1 d . . . . .
C5' C 0.9165(8) 0.6756(7) 0.2920(7) 0.028(2) Uani 1 1 d . . . . .
H5'a H 0.848875 0.700085 0.305486 0.042 Uiso 1 1 calc GR . . . .
H5'b H 0.912794 0.618696 0.284296 0.042 Uiso 1 1 calc GR . . . .
H5'c H 0.948240 0.709435 0.240702 0.042 Uiso 1 1 calc GR . . . .
C6' C 0.9261(9) 0.6179(7) 0.4459(7) 0.028(2) Uani 1 1 d . . . . .
H6'a H 0.967083 0.612437 0.491513 0.042 Uiso 1 1 calc GR . . . .
H6'b H 0.918343 0.562455 0.435978 0.042 Uiso 1 1 calc GR . . . .
H6'c H 0.860089 0.644488 0.460899 0.042 Uiso 1 1 calc GR . . . .
C7' C 1.0873(9) 0.6342(8) 0.3431(8) 0.036(3) Uani 1 1 d . . . . .
H7'a H 1.112862 0.658697 0.285692 0.054 Uiso 1 1 calc GR . . . .
H7'b H 1.085465 0.573799 0.349426 0.054 Uiso 1 1 calc GR . . . .
H7'c H 1.131204 0.645655 0.381119 0.054 Uiso 1 1 calc GR . . . .
C8' C 1.0579(9) 0.8553(7) 0.3049(7) 0.030(2) Uani 1 1 d . . . . .
C9' C 1.0214(9) 0.9451(7) 0.3185(8) 0.034(2) Uani 1 1 d . . . . .
H9'a H 0.950988 0.956821 0.308998 0.051 Uiso 1 1 calc GR . . . .
H9'b H 1.061929 0.986023 0.279501 0.051 Uiso 1 1 calc GR . . . .
H9'c H 1.028510 0.948572 0.375683 0.051 Uiso 1 1 calc GR . . . .
C10' C 1.0428(10) 0.8501(8) 0.2156(7) 0.037(3) Uani 1 1 d . . . . .
H10d H 1.067826 0.794857 0.205525 0.056 Uiso 1 1 calc GR . . . .
H10e H 1.079624 0.892972 0.175677 0.056 Uiso 1 1 calc GR . . . .
H10f H 0.971398 0.859252 0.208885 0.056 Uiso 1 1 calc GR . . . .
C11' C 1.1708(8) 0.8386(8) 0.3177(7) 0.032(2) Uani 1 1 d . . . . .
H11d H 1.179745 0.845053 0.373540 0.049 Uiso 1 1 calc GR . . . .
H11e H 1.209969 0.878462 0.276083 0.049 Uiso 1 1 calc GR . . . .
H11f H 1.193669 0.781641 0.311501 0.049 Uiso 1 1 calc GR . . . .
C12' C 1.0097(8) 0.8056(7) 0.6822(6) 0.024(2) Uani 1 1 d . . . . .
C13' C 0.8508(8) 0.8555(6) 0.7058(6) 0.024(2) Uani 1 1 d . . . . .
H13' H 0.784264 0.876618 0.697182 0.028 Uiso 1 1 calc R . . . .
C14' C 0.8932(8) 0.8441(7) 0.7803(7) 0.029(2) Uani 1 1 d . . . . .
H14' H 0.861074 0.855907 0.831442 0.035 Uiso 1 1 calc R . . . .
C15' C 1.1344(8) 0.6533(7) 0.6463(7) 0.027(2) Uani 1 1 d . . . . .
C16' C 1.1846(9) 0.6110(7) 0.5729(8) 0.033(2) Uani 1 1 d . . . . .
H16d H 1.142278 0.623789 0.527644 0.050 Uiso 1 1 calc GR . . . .
H16e H 1.192384 0.550425 0.593001 0.050 Uiso 1 1 calc GR . . . .
H16f H 1.250514 0.632391 0.552501 0.050 Uiso 1 1 calc GR . . . .
C17' C 1.0346(9) 0.6128(7) 0.6851(8) 0.034(2) Uani 1 1 d . . . . .
H17d H 1.007350 0.634703 0.734586 0.052 Uiso 1 1 calc GR . . . .
H17e H 1.047471 0.552119 0.700813 0.052 Uiso 1 1 calc GR . . . .
H17f H 0.986207 0.626044 0.644314 0.052 Uiso 1 1 calc GR . . . .
C18' C 1.2046(10) 0.6398(8) 0.7156(8) 0.040(3) Uani 1 1 d . . . . .
H18d H 1.271681 0.655755 0.690769 0.060 Uiso 1 1 calc GR . . . .
H18e H 1.208136 0.580875 0.743663 0.060 Uiso 1 1 calc GR . . . .
H18f H 1.178167 0.674221 0.756066 0.060 Uiso 1 1 calc GR . . . .
C19' C 1.2091(8) 0.8367(7) 0.5839(7) 0.031(2) Uani 1 1 d . . . . .
C20' C 1.1713(9) 0.9236(7) 0.5343(8) 0.033(2) Uani 1 1 d . . . . .
H20d H 1.150580 0.916963 0.481823 0.049 Uiso 1 1 calc GR . . . .
H20e H 1.225423 0.961458 0.522481 0.049 Uiso 1 1 calc GR . . . .
H20f H 1.114272 0.946754 0.567346 0.049 Uiso 1 1 calc GR . . . .
C21' C 1.3014(8) 0.7994(8) 0.5309(8) 0.034(3) Uani 1 1 d . . . . .
H21d H 1.330780 0.748901 0.564951 0.051 Uiso 1 1 calc GR . . . .
H21e H 1.351637 0.840723 0.512839 0.051 Uiso 1 1 calc GR . . . .
H21f H 1.278989 0.785610 0.482076 0.051 Uiso 1 1 calc GR . . . .
C22' C 1.2414(10) 0.8498(9) 0.6674(8) 0.042(3) Uani 1 1 d . . . . .
H22d H 1.183675 0.872889 0.699895 0.064 Uiso 1 1 calc GR . . . .
H22e H 1.294579 0.888579 0.654916 0.064 Uiso 1 1 calc GR . . . .
H22f H 1.265998 0.796130 0.699488 0.064 Uiso 1 1 calc GR . . . .
P3 P 0.5538(2) 0.97191(19) -0.2662(2) 0.0333(6) Uani 1 1 d D . . . .
F1 F 0.6043(7) 0.8793(5) -0.2239(8) 0.079(3) Uani 1 1 d . U . . .
F2 F 0.4503(9) 0.9338(8) -0.2714(10) 0.072(3) Uani 0.75 1 d D U P A 1
F2* F 0.468(2) 0.940(2) -0.191(2) 0.078(5) Uani 0.25 1 d D U P A 2
F3 F 0.5085(8) 1.0628(5) -0.3072(8) 0.083(4) Uani 1 1 d . U . . .
F4 F 0.6544(8) 1.0113(7) -0.2527(8) 0.053(3) Uani 0.75 1 d D U P A 1
F4* F 0.646(2) 0.990(3) -0.3440(16) 0.068(5) Uani 0.25 1 d D U P A 2
F5 F 0.6042(12) 0.9523(10) -0.3525(8) 0.081(3) Uani 0.75 1 d D U P A 1
F5* F 0.490(3) 0.936(3) -0.325(2) 0.072(5) Uani 0.25 1 d D U P A 2
F6 F 0.5100(12) 0.9927(9) -0.1756(8) 0.080(3) Uani 0.75 1 d D U P A 1
F6* F 0.618(2) 1.006(2) -0.2068(17) 0.064(5) Uani 0.25 1 d D U P A 2
P3' P 1.0816(2) 0.7580(2) 0.98820(19) 0.0334(7) Uani 1 1 d . . . . .
F1' F 1.1923(6) 0.7544(6) 1.0187(5) 0.055(2) Uani 1 1 d . . . . .
F2' F 1.1314(5) 0.7877(5) 0.8903(4) 0.0376(16) Uani 1 1 d . . . . .
F3' F 0.9722(5) 0.7616(6) 0.9568(4) 0.0477(19) Uani 1 1 d . . . . .
F4' F 1.0324(6) 0.7259(7) 1.0834(5) 0.064(3) Uani 1 1 d . . . . .
F5' F 1.0627(7) 0.8538(6) 0.9984(6) 0.065(3) Uani 1 1 d . . . . .
F6' F 1.1012(6) 0.6619(5) 0.9766(5) 0.053(2) Uani 1 1 d . . . . .
O1 O 0.7629(6) 0.8625(5) 0.1686(5) 0.0314(17) Uani 1 1 d . . . . .
O2 O 0.7745(7) 0.9762(6) -0.1093(5) 0.043(2) Uani 1 1 d . . . . .
H2b H 0.729924 0.990372 -0.141051 0.064 Uiso 1 1 calc GR . . . .
C23 C 0.7937(12) 1.0081(8) 0.1603(9) 0.048(3) Uani 1 1 d . . . . .
H23a H 0.746006 1.005135 0.210740 0.072 Uiso 1 1 calc GR . . . .
H23b H 0.777009 1.058749 0.119589 0.072 Uiso 1 1 calc GR . . . .
H23c H 0.861567 1.009580 0.174166 0.072 Uiso 1 1 calc GR . . . .
C24 C 0.7881(9) 0.9313(7) 0.1233(7) 0.033(2) Uani 1 1 d . . . . .
C25 C 0.8195(9) 0.9407(7) 0.0292(7) 0.031(2) Uani 1 1 d . . . . .
H25a H 0.858402 0.889014 0.018863 0.037 Uiso 1 1 calc R . . . .
H25b H 0.863860 0.987216 0.010036 0.037 Uiso 1 1 calc R . . . .
C26 C 0.7283(9) 0.9579(8) -0.0234(7) 0.035(3) Uani 1 1 d . . . . .
C27 C 0.6702(13) 0.8789(10) -0.0092(10) 0.059(4) Uani 1 1 d . . . . .
H27a H 0.614557 0.890214 -0.043212 0.088 Uiso 1 1 calc GR . . . .
H27b H 0.643966 0.863279 0.049646 0.088 Uiso 1 1 calc GR . . . .
H27c H 0.715199 0.833144 -0.025090 0.088 Uiso 1 1 calc GR . . . .
C28 C 0.6609(11) 1.0336(10) -0.0039(9) 0.056(4) Uani 1 1 d . . . . .
H28a H 0.700314 1.082600 -0.015481 0.083 Uiso 1 1 calc GR . . . .
H28b H 0.633446 1.022019 0.054950 0.083 Uiso 1 1 calc GR . . . .
H28c H 0.605945 1.044551 -0.038575 0.083 Uiso 1 1 calc GR . . . .

loop_
_atom_site_aniso_label
_atom_site_aniso_U_11
_atom_site_aniso_U_22
_atom_site_aniso_U_33
_atom_site_aniso_U_23
_atom_site_aniso_U_13
_atom_site_aniso_U_12
Ir1 0.01570(17) 0.01940(19) 0.01838(18) -0.00678(14) 0.00107(13) -0.00176(13)
P1 0.0206(12) 0.0211(12) 0.0215(12) -0.0071(10) -0.0012(9) -0.0011(9)
P2 0.0174(11) 0.0232(12) 0.0208(12) -0.0068(10) 0.0006(9) -0.0034(9)
N1 0.021(4) 0.032(5) 0.021(4) -0.008(3) 0.001(3) -0.004(3)
N2 0.037(5) 0.024(4) 0.025(4) -0.007(4) -0.004(4) -0.010(4)
N3 0.029(4) 0.019(4) 0.029(5) -0.012(3) -0.001(4) -0.003(3)
N4 0.033(5) 0.018(4) 0.034(5) -0.009(4) -0.003(4) -0.003(3)
C1 0.025(5) 0.021(5) 0.018(4) -0.003(4) -0.002(4) -0.012(4)
C2 0.019(5) 0.038(6) 0.023(5) -0.014(4) 0.001(4) -0.001(4)
C3 0.021(5) 0.048(7) 0.020(5) -0.011(5) 0.005(4) -0.013(4)
C4 0.036(6) 0.029(6) 0.032(6) -0.009(5) -0.013(5) 0.003(5)
C5 0.066(9) 0.021(6) 0.055(8) -0.011(5) -0.025(7) 0.001(5)
C6 0.051(7) 0.027(6) 0.035(6) -0.002(5) -0.014(5) -0.007(5)
C7 0.033(6) 0.041(7) 0.043(7) -0.020(6) -0.009(5) 0.014(5)
C8 0.026(5) 0.026(5) 0.021(5) -0.009(4) 0.002(4) -0.002(4)
C9 0.047(7) 0.034(6) 0.025(5) -0.011(5) -0.012(5) 0.000(5)
C10 0.037(6) 0.027(5) 0.029(5) -0.011(4) -0.004(5) -0.008(4)
C11 0.033(6) 0.047(7) 0.037(6) -0.027(6) 0.011(5) -0.008(5)
C12 0.022(5) 0.029(5) 0.025(5) -0.008(4) -0.001(4) -0.004(4)
C13 0.021(5) 0.034(6) 0.027(5) -0.016(4) 0.000(4) -0.001(4)
C14 0.034(6) 0.024(5) 0.038(6) -0.014(5) -0.006(5) 0.003(4)
C15 0.034(6) 0.032(6) 0.029(6) -0.007(5) -0.005(4) -0.009(5)
C16 0.021(5) 0.055(8) 0.040(7) -0.009(6) 0.001(5) -0.003(5)
C17 0.036(6) 0.035(6) 0.028(6) -0.002(5) -0.011(5) -0.007(5)
C18 0.033(6) 0.041(7) 0.043(7) -0.010(5) -0.012(5) -0.011(5)
C19 0.029(5) 0.032(6) 0.022(5) -0.003(4) 0.002(4) -0.004(4)
C20 0.040(6) 0.036(6) 0.028(6) 0.005(5) -0.012(5) -0.010(5)
C21 0.040(7) 0.043(7) 0.028(6) -0.014(5) 0.010(5) -0.008(5)
C22 0.042(7) 0.038(6) 0.029(6) 0.005(5) 0.000(5) -0.019(5)
Ir1' 0.01580(17) 0.01926(19) 0.02038(19) -0.00770(14) -0.00033(13) -0.00069(13)
P1' 0.0189(11) 0.0217(12) 0.0210(12) -0.0076(9) -0.0003(9) -0.0011(9)
P2' 0.0186(11) 0.0240(12) 0.0242(12) -0.0115(10) -0.0014(9) -0.0013(9)
N1' 0.021(4) 0.022(4) 0.023(4) -0.005(3) 0.001(3) -0.005(3)
N2' 0.027(5) 0.033(5) 0.029(5) -0.005(4) -0.011(4) -0.005(4)
N3' 0.022(4) 0.019(4) 0.026(4) -0.011(3) 0.001(3) -0.004(3)
N4' 0.030(5) 0.033(5) 0.021(4) -0.011(4) -0.002(3) -0.007(4)
C1' 0.020(5) 0.021(5) 0.028(5) -0.011(4) -0.004(4) -0.002(4)
C2' 0.019(5) 0.019(5) 0.034(6) -0.008(4) -0.002(4) 0.003(4)
C3' 0.023(5) 0.021(5) 0.045(6) -0.007(5) -0.010(4) 0.000(4)
C4' 0.022(5) 0.021(5) 0.025(5) -0.010(4) -0.005(4) 0.000(4)
C5' 0.029(5) 0.030(6) 0.030(5) -0.017(4) -0.002(4) -0.004(4)
C6' 0.039(6) 0.023(5) 0.024(5) -0.008(4) -0.001(4) -0.006(4)
C7' 0.029(6) 0.039(7) 0.042(7) -0.017(5) 0.000(5) 0.000(5)
C8' 0.034(6) 0.029(6) 0.030(5) -0.009(4) 0.003(4) -0.013(4)
C9' 0.041(6) 0.023(5) 0.037(6) -0.004(5) -0.001(5) -0.010(5)
C10' 0.047(7) 0.039(7) 0.026(6) -0.002(5) -0.001(5) -0.017(5)
C11' 0.030(6) 0.036(6) 0.033(6) -0.013(5) 0.006(4) -0.011(5)
C12' 0.022(5) 0.029(5) 0.024(5) -0.011(4) -0.001(4) -0.006(4)
C13' 0.025(5) 0.024(5) 0.024(5) -0.011(4) 0.006(4) -0.004(4)
C14' 0.032(6) 0.030(6) 0.025(5) -0.011(4) 0.002(4) -0.001(4)
C15' 0.025(5) 0.024(5) 0.030(5) -0.004(4) -0.007(4) 0.002(4)
C16' 0.033(6) 0.029(6) 0.040(6) -0.015(5) -0.005(5) 0.007(5)
C17' 0.035(6) 0.029(6) 0.040(6) -0.007(5) -0.003(5) -0.006(5)
C18' 0.039(7) 0.041(7) 0.043(7) -0.009(6) -0.018(5) 0.006(5)
C19' 0.022(5) 0.034(6) 0.039(6) -0.012(5) -0.004(4) -0.008(4)
C20' 0.036(6) 0.025(5) 0.040(6) -0.010(5) -0.002(5) -0.007(4)
C21' 0.018(5) 0.044(7) 0.043(7) -0.017(5) 0.002(4) -0.007(5)
C22' 0.034(6) 0.058(8) 0.045(7) -0.027(6) -0.008(5) -0.014(6)
P3 0.0304(15) 0.0266(14) 0.0467(18) -0.0136(13) -0.0094(13) -0.0001(11)
F1 0.045(5) 0.033(4) 0.148(10) 0.010(5) -0.018(6) -0.006(4)
F2 0.060(6) 0.057(6) 0.100(8) -0.012(7) -0.017(6) -0.007(5)
F2* 0.073(9) 0.059(8) 0.096(9) -0.016(8) 0.003(8) 0.000(8)
F3 0.092(7) 0.037(5) 0.133(10) -0.019(5) -0.080(7) 0.020(5)
F4 0.054(6) 0.038(5) 0.071(7) -0.012(5) -0.024(5) -0.006(4)
F4* 0.076(9) 0.061(8) 0.070(8) -0.018(8) -0.009(8) -0.004(8)
F5 0.096(8) 0.083(7) 0.067(7) -0.031(6) -0.003(6) 0.000(6)
F5* 0.074(9) 0.068(8) 0.084(9) -0.027(8) -0.024(8) -0.009(8)
F6 0.084(7) 0.064(7) 0.085(7) -0.015(6) 0.006(6) 0.007(6)
F6* 0.068(8) 0.051(8) 0.075(9) -0.017(8) -0.015(8) 0.001(8)
P3' 0.0238(13) 0.0528(19) 0.0284(14) -0.0181(13) 0.0029(11) -0.0127(13)
F1' 0.041(4) 0.096(7) 0.036(4) -0.020(4) -0.004(3) -0.021(4)
F2' 0.031(3) 0.057(4) 0.024(3) -0.013(3) 0.005(3) 0.000(3)
F3' 0.028(4) 0.083(6) 0.031(4) -0.010(4) 0.003(3) -0.008(4)
F4' 0.054(5) 0.115(8) 0.029(4) -0.025(4) 0.011(3) -0.042(5)
F5' 0.058(5) 0.054(5) 0.082(7) -0.029(5) 0.024(5) -0.009(4)
F6' 0.057(5) 0.044(5) 0.057(5) -0.011(4) 0.003(4) -0.011(4)
O1 0.038(4) 0.027(4) 0.030(4) -0.003(3) -0.013(3) -0.001(3)
O2 0.053(5) 0.046(5) 0.027(4) -0.004(4) -0.002(4) -0.005(4)
C23 0.071(10) 0.034(7) 0.041(7) -0.008(6) -0.013(7) -0.006(6)
C24 0.035(6) 0.033(6) 0.031(6) -0.009(5) -0.003(5) 0.002(5)
C25 0.036(6) 0.029(6) 0.027(5) -0.004(4) -0.004(4) -0.001(4)
C26 0.039(6) 0.042(7) 0.025(5) -0.009(5) -0.005(5) -0.002(5)
C27 0.065(10) 0.062(10) 0.047(8) 0.010(7) -0.024(7) -0.023(8)
C28 0.049(8) 0.073(10) 0.037(7) -0.002(7) -0.009(6) 0.022(7)

loop_
_atom_type_symbol
_atom_type_description
_atom_type_scat_dispersion_real
_atom_type_scat_dispersion_imag
_atom_type_scat_source
C C 0.0033 0.0016 'International Tables Vol C Tables 4.2.6.8 and 6.1.1.4'
H H 0.0000 0.0000 'International Tables Vol C Tables 4.2.6.8 and 6.1.1.4'
F F 0.0171 0.0103 'International Tables Vol C Tables 4.2.6.8 and 6.1.1.4'
Ir Ir -1.4442 7.9887 'International Tables Vol C Tables 4.2.6.8 and 6.1.1.4'
N N 0.0061 0.0033 'International Tables Vol C Tables 4.2.6.8 and 6.1.1.4'
O O 0.0106 0.0060 'International Tables Vol C Tables 4.2.6.8 and 6.1.1.4'
P P 0.1023 0.0942 'International Tables Vol C Tables 4.2.6.8 and 6.1.1.4'

loop_
_geom_angle_atom_site_label_1
_geom_angle_atom_site_label_2
_geom_angle_atom_site_label_3
_geom_angle
_geom_angle_site_symmetry_1
_geom_angle_site_symmetry_3
_geom_angle_publ_flag
P1 Ir1 P2 117.74(9) . . ?
N1 Ir1 P1 70.4(2) . . ?
N1 Ir1 P2 171.8(2) . . ?
N3 Ir1 P1 172.1(2) . . ?
N3 Ir1 P2 70.1(2) . . ?
N3 Ir1 N1 101.8(3) . . ?
C1 P1 Ir1 83.6(3) . . ?
C1 P1 C4 106.7(5) . . ?
C1 P1 C8 103.4(4) . . ?
C4 P1 Ir1 120.2(4) . . ?
C4 P1 C8 111.9(5) . . ?
C8 P1 Ir1 122.7(3) . . ?
C12 P2 Ir1 82.9(3) . . ?
C12 P2 C15 104.0(5) . . ?
C12 P2 C19 105.9(5) . . ?
C15 P2 Ir1 123.1(4) . . ?
C15 P2 C19 111.7(5) . . ?
C19 P2 Ir1 120.6(4) . . ?
C1 N1 Ir1 103.0(6) . . ?
C1 N1 C2 106.4(8) . . ?
C2 N1 Ir1 150.1(7) . . ?
C1 N2 C3 106.7(9) . . ?
C12 N3 Ir1 103.3(7) . . ?
C12 N3 C13 107.0(8) . . ?
C13 N3 Ir1 148.9(7) . . ?
C12 N4 C14 107.0(9) . . ?
N1 C1 P1 102.9(6) . . ?
N1 C1 N2 110.0(9) . . ?
N2 C1 P1 147.0(8) . . ?
C3 C2 N1 108.7(9) . . ?
C2 C3 N2 108.2(9) . . ?
C5 C4 P1 114.8(8) . . ?
C5 C4 C6 110.1(10) . . ?
C5 C4 C7 109.1(10) . . ?
C6 C4 P1 106.4(8) . . ?
C7 C4 P1 107.4(8) . . ?
C7 C4 C6 108.8(9) . . ?
C9 C8 P1 106.7(7) . . ?
C9 C8 C10 108.5(9) . . ?
C9 C8 C11 108.2(9) . . ?
C10 C8 P1 113.9(7) . . ?
C10 C8 C11 108.1(9) . . ?
C11 C8 P1 111.2(7) . . ?
N3 C12 P2 103.4(7) . . ?
N3 C12 N4 110.1(9) . . ?
N4 C12 P2 146.4(8) . . ?
C14 C13 N3 107.2(9) . . ?
C13 C14 N4 108.7(9) . . ?
C16 C15 P2 111.4(8) . . ?
C17 C15 P2 105.0(7) . . ?
C17 C15 C16 108.6(10) . . ?
C18 C15 P2 112.9(8) . . ?
C18 C15 C16 110.8(10) . . ?
C18 C15 C17 107.7(9) . . ?
C20 C19 P2 105.2(7) . . ?
C21 C19 P2 108.4(8) . . ?
C21 C19 C20 109.4(10) . . ?
C21 C19 C22 110.7(9) . . ?
C22 C19 P2 114.6(8) . . ?
C22 C19 C20 108.3(9) . . ?
P1' Ir1' P2' 118.27(9) . . ?
N1' Ir1' P1' 70.3(2) . . ?
N1' Ir1' P2' 171.5(2) . . ?
N1' Ir1' N3' 101.3(3) . . ?
N3' Ir1' P1' 171.5(2) . . ?
N3' Ir1' P2' 70.2(2) . . ?
C1' P1' Ir1' 83.3(3) . . ?
C1' P1' C4' 104.7(4) . . ?
C1' P1' C8' 105.3(5) . . ?
C4' P1' Ir1' 123.3(3) . . ?
C8' P1' Ir1' 119.7(3) . . ?
C8' P1' C4' 112.0(5) . . ?
C12' P2' Ir1' 82.9(3) . . ?
C12' P2' C15' 105.3(5) . . ?
C12' P2' C19' 104.4(5) . . ?
C15' P2' Ir1' 119.7(3) . . ?
C19' P2' Ir1' 123.1(4) . . ?
C19' P2' C15' 112.5(5) . . ?
C1' N1' Ir1' 103.3(6) . . ?
C1' N1' C2' 107.7(8) . . ?
C2' N1' Ir1' 148.7(7) . . ?
C1' N2' C3' 108.0(9) . . ?
C12' N3' Ir1' 102.9(6) . . ?
C12' N3' C13' 107.7(8) . . ?
C13' N3' Ir1' 149.2(7) . . ?
C12' N4' C14' 108.1(9) . . ?
N1' C1' P1' 103.0(7) . . ?
N1' C1' N2' 109.6(9) . . ?
N2' C1' P1' 147.4(8) . . ?
C3' C2' N1' 107.0(9) . . ?
C2' C3' N2' 107.7(9) . . ?
C5' C4' P1' 113.1(7) . . ?
C5' C4' C6' 108.1(8) . . ?
C5' C4' C7' 109.8(9) . . ?
C6' C4' P1' 104.8(6) . . ?
C7' C4' P1' 111.1(7) . . ?
C7' C4' C6' 109.7(9) . . ?
C9' C8' P1' 105.4(7) . . ?
C10' C8' P1' 114.9(8) . . ?
C10' C8' C9' 108.7(10) . . ?
C10' C8' C11' 110.4(10) . . ?
C11' C8' P1' 108.5(8) . . ?
C11' C8' C9' 108.8(9) . . ?
N3' C12' P2' 104.0(7) . . ?
N3' C12' N4' 109.5(9) . . ?
N4' C12' P2' 146.1(8) . . ?
C14' C13' N3' 107.9(9) . . ?
C13' C14' N4' 106.9(9) . . ?
C16' C15' P2' 107.9(7) . . ?
C17' C15' P2' 106.5(7) . . ?
C17' C15' C16' 109.7(9) . . ?
C18' C15' P2' 114.5(8) . . ?
C18' C15' C16' 110.2(9) . . ?
C18' C15' C17' 108.0(10) . . ?
C20' C19' P2' 105.4(7) . . ?
C20' C19' C21' 109.5(10) . . ?
C20' C19' C22' 107.9(10) . . ?
C21' C19' P2' 110.3(8) . . ?
C22' C19' P2' 113.5(8) . . ?
C22' C19' C21' 110.0(9) . . ?
F1 P3 F4* 94.0(15) . . ?
F2 P3 F1 92.2(6) . . ?
F2 P3 F4 175.0(8) . . ?
F2 P3 F6 90.4(8) . . ?
F2* P3 F1 78.4(16) . . ?
F2* P3 F4* 171(2) . . ?
F2* P3 F5* 86.4(18) . . ?
F3 P3 F1 178.0(5) . . ?
F3 P3 F2 89.8(6) . . ?
F3 P3 F2* 103.0(16) . . ?
F3 P3 F4 90.4(6) . . ?
F3 P3 F4* 84.7(15) . . ?
F3 P3 F5* 87.0(16) . . ?
F3 P3 F6 87.5(7) . . ?
F3 P3 F6* 94.1(15) . . ?
F4 P3 F1 87.6(5) . . ?
F4 P3 F6 84.6(7) . . ?
F5 P3 F1 85.9(7) . . ?
F5 P3 F2 93.6(8) . . ?
F5 P3 F3 93.8(8) . . ?
F5 P3 F4 91.4(8) . . ?
F5 P3 F6 175.8(9) . . ?
F5* P3 F1 94.5(17) . . ?
F5* P3 F4* 89.8(11) . . ?
F6 P3 F1 92.6(7) . . ?
F6* P3 F1 84.4(15) . . ?
F6* P3 F2* 93.5(12) . . ?
F6* P3 F4* 90.2(11) . . ?
F6* P3 F5* 179(2) . . ?
F1' P3' F2' 89.7(4) . . ?
F3' P3' F1' 179.4(4) . . ?
F3' P3' F2' 89.7(4) . . ?
F3' P3' F4' 89.7(4) . . ?
F3' P3' F6' 89.1(5) . . ?
F4' P3' F1' 90.9(4) . . ?
F4' P3' F2' 178.1(5) . . ?
F4' P3' F6' 90.0(5) . . ?
F5' P3' F1' 89.3(5) . . ?
F5' P3' F2' 91.1(5) . . ?
F5' P3' F3' 90.9(5) . . ?
F5' P3' F4' 90.7(5) . . ?
F5' P3' F6' 179.2(5) . . ?
F6' P3' F1' 90.8(5) . . ?
F6' P3' F2' 88.1(4) . . ?
O1 C24 C23 121.5(11) . . ?
O1 C24 C25 121.6(10) . . ?
C23 C24 C25 116.9(11) . . ?
C24 C25 C26 113.3(10) . . ?
O2 C26 C25 104.1(9) . . ?
O2 C26 C27 109.0(11) . . ?
O2 C26 C28 110.0(10) . . ?
C27 C26 C25 110.4(10) . . ?
C28 C26 C25 110.7(10) . . ?
C28 C26 C27 112.3(13) . . ?

loop_
_geom_bond_atom_site_label_1
_geom_bond_atom_site_label_2
_geom_bond_distance
_geom_bond_site_symmetry_2
_geom_bond_publ_flag
Ir1 P1 2.242(3) . ?
Ir1 P2 2.256(2) . ?
Ir1 N1 2.101(8) . ?
Ir1 N3 2.083(8) . ?
P1 C1 1.838(10) . ?
P1 C4 1.861(11) . ?
P1 C8 1.879(10) . ?
P2 C12 1.824(11) . ?
P2 C15 1.879(11) . ?
P2 C19 1.880(11) . ?
N1 C1 1.341(13) . ?
N1 C2 1.373(13) . ?
N2 C1 1.359(12) . ?
N2 C3 1.362(14) . ?
N3 C12 1.332(13) . ?
N3 C13 1.395(13) . ?
N4 C12 1.356(13) . ?
N4 C14 1.362(14) . ?
C2 C3 1.346(15) . ?
C4 C5 1.523(16) . ?
C4 C6 1.552(16) . ?
C4 C7 1.536(17) . ?
C8 C9 1.524(15) . ?
C8 C10 1.527(14) . ?
C8 C11 1.558(14) . ?
C13 C14 1.355(15) . ?
C15 C16 1.542(16) . ?
C15 C17 1.541(15) . ?
C15 C18 1.532(16) . ?
C19 C20 1.545(15) . ?
C19 C21 1.522(16) . ?
C19 C22 1.527(15) . ?
Ir1' P1' 2.252(2) . ?
Ir1' P2' 2.257(3) . ?
Ir1' N1' 2.088(8) . ?
Ir1' N3' 2.094(8) . ?
P1' C1' 1.828(10) . ?
P1' C4' 1.889(10) . ?
P1' C8' 1.870(11) . ?
P2' C12' 1.824(10) . ?
P2' C15' 1.879(11) . ?
P2' C19' 1.876(11) . ?
N1' C1' 1.343(13) . ?
N1' C2' 1.396(12) . ?
N2' C1' 1.346(13) . ?
N2' C3' 1.380(15) . ?
N3' C12' 1.332(13) . ?
N3' C13' 1.384(12) . ?
N4' C12' 1.357(13) . ?
N4' C14' 1.373(14) . ?
C2' C3' 1.369(15) . ?
C4' C5' 1.516(14) . ?
C4' C6' 1.556(14) . ?
C4' C7' 1.532(14) . ?
C8' C9' 1.534(15) . ?
C8' C10' 1.512(15) . ?
C8' C11' 1.528(16) . ?
C13' C14' 1.373(15) . ?
C15' C16' 1.543(15) . ?
C15' C17' 1.529(15) . ?
C15' C18' 1.522(15) . ?
C19' C20' 1.531(16) . ?
C19' C21' 1.547(15) . ?
C19' C22' 1.538(15) . ?
P3 F1 1.622(9) . ?
P3 F2 1.576(11) . ?
P3 F2* 1.582(18) . ?
P3 F3 1.569(8) . ?
P3 F4 1.591(10) . ?
P3 F4* 1.637(17) . ?
P3 F5 1.553(12) . ?
P3 F5* 1.593(18) . ?
P3 F6 1.600(12) . ?
P3 F6* 1.580(17) . ?
P3' F1' 1.603(8) . ?
P3' F2' 1.625(7) . ?
P3' F3' 1.591(8) . ?
P3' F4' 1.591(8) . ?
P3' F5' 1.581(9) . ?
P3' F6' 1.594(9) . ?
O1 C24 1.239(14) . ?
O2 C26 1.426(14) . ?
C23 C24 1.502(17) . ?
C24 C25 1.508(15) . ?
C25 C26 1.541(16) . ?
C26 C27 1.511(19) . ?
C26 C28 1.506(18) . ?
